data_4308097
loop_
_publ_author_name
'Cathie L. Condron'
'H\%akon Hope'
'Paula M. B. Piccoli'
'Arthur J. Schultz'
'Susan M. Kauzlarich'

_publ_contact_author_name 'Susan M. Kauzlarich'
_publ_section_title
;
Synthesis, Structure, and Properties of BaAl2Si2
;
_journal_name_full 'Inorganic Chemistry'
_journal_page_first 4523
_journal_page_last 4529
_journal_paper_doi 10.1021/ic070078h
_journal_volume 46
_journal_year 2007
_chemical_formula_sum 'Al2 Ba Si2'
_chemical_formula_weight 247.47
_chemical_name_common 'Ba Al2 Si2'
_space_group_IT_number 62
_symmetry_cell_setting orthorhombic
_symmetry_space_group_name_Hall '-P 2ac 2n'
_symmetry_space_group_name_H-M 'P n m a'
_atom_sites_solution_primary direct
_atom_sites_solution_secondary difmap
_audit_creation_method SHELXL-97
_cell_angle_alpha 90.00
_cell_angle_beta 90.00
_cell_angle_gamma 90.00
_cell_formula_units_Z 4
_cell_length_a 10.070(3)
_cell_length_b 4.2340(10)
_cell_length_c 10.866(3)
_cell_measurement_reflns_used 1453
_cell_measurement_temperature 298(2)
_cell_measurement_theta_max 'not applicable to neutron TOF Laue technique'
_cell_measurement_theta_min 'not applicable to neutron TOF Laue technique'
_cell_volume 463.3(2)
_computing_cell_refinement 'ISAW (local program)'
_computing_data_collection
;
IPNS SCD time-of-flight neutron Laue diffractometer   (Schultz <i>et al.</i>,
1984)
;
_computing_data_reduction 'ANVRED (local program)'
_computing_molecular_graphics 'program (reference?)'
_computing_publication_material SHELXL97
_computing_structure_refinement 'GSAS (Larson & Von Dreele, 2004) and SHELXL97 (Sheldrick, 1997)'
_computing_structure_solution 'program (reference?)'
_diffrn_ambient_temperature 298(2)
_diffrn_measured_fraction_theta_full 'not applicable to neutron TOF Laue technique'
_diffrn_measured_fraction_theta_max 'not applicable to neutron TOF Laue technique'
_diffrn_measurement_device_type 'IPNS single-crystal diffractometer'
_diffrn_measurement_method 'Time-of-flight Laue'
_diffrn_radiation_monochromator 'not applicable to neutron TOF Laue technique'
_diffrn_radiation_probe neutron
_diffrn_radiation_source 'Intense Pulsed Neutron Source'
_diffrn_radiation_type 'neutron white-beam'
_diffrn_radiation_wavelength 0.5-10.0
_diffrn_reflns_av_R_equivalents 0.0000
_diffrn_reflns_av_sigmaI/netI 0.0558
_diffrn_reflns_limit_h_max 14
_diffrn_reflns_limit_h_min 0
_diffrn_reflns_limit_k_max 5
_diffrn_reflns_limit_k_min 0
_diffrn_reflns_limit_l_max 15
_diffrn_reflns_limit_l_min 0
_diffrn_reflns_number 2228
_diffrn_reflns_theta_full 'not applicable to neutron TOF Laue technique'
_diffrn_reflns_theta_max 'not applicable to neutron TOF Laue technique'
_diffrn_reflns_theta_min 'not applicable to neutron TOF Laue technique'
_exptl_absorpt_coefficient_mu '0.047 + 0.004\l cm^-1^'
_exptl_absorpt_correction_T_max 0.9893
_exptl_absorpt_correction_T_min 0.9835
_exptl_absorpt_correction_type gaussian
_exptl_absorpt_process_details '(IPNS ANVRED; local program)'
_exptl_crystal_colour silver
_exptl_crystal_density_diffrn 3.548
_exptl_crystal_density_method 'not measured'
_exptl_crystal_description chunk
_exptl_crystal_F_000 81
_exptl_crystal_size_max 3.00
_exptl_crystal_size_mid 1.50
_exptl_crystal_size_min 1.00
_refine_diff_density_max '.388 fm \%A^-3^'
_refine_diff_density_min '-.600 fm \%A^-3^'
_refine_diff_density_rms '.108 fm \%A^-3^'
_refine_ls_extinction_expression Fc^*^=kFc[1+0.001xFc^2^\l^3^/sin(2\q)]^-1/4^
_refine_ls_goodness_of_fit_ref 1.033
_refine_ls_matrix_type full
_refine_ls_number_parameters 32
_refine_ls_number_reflns 591
_refine_ls_number_restraints 0
_refine_ls_restrained_S_all 1.033
_refine_ls_R_factor_all 0.0597
_refine_ls_R_factor_gt 0.0529
_refine_ls_shift/su_max 0.091
_refine_ls_shift/su_mean 0.003
_refine_ls_structure_factor_coef Fsqd
_refine_ls_weighting_details 'calc w=1/[\s^2^(Fo^2^)+(0.0495P)^2^+1.0184P] where P=(Fo^2^+2Fc^2^)/3'
_refine_ls_weighting_scheme calc
_refine_ls_wR_factor_gt 0.1120
_refine_ls_wR_factor_ref 0.1155
_reflns_number_gt 554
_reflns_number_total 591
_reflns_threshold_expression >2sigma(I)
_cod_data_source_file ic070078h-file002_1.cif
_cod_data_source_block neutron
_cod_depositor_comments
;
The following automatic conversions were performed:
'_symmetry_cell_setting' value 'Orthorhombic' changed to 'orthorhombic'
according to '/home/saulius/struct/CIF-dictionaries/cif_core.dic'
dictionary named 'cif_core.dic' version 2.4.1 from
2010-06-29.

'_exptl_absorpt_correction_type' value 'Gaussian' changed to
'gaussian' according to
'/home/saulius/struct/CIF-dictionaries/cif_core.dic' dictionary named
'cif_core.dic' version 2.4.1 from 2010-06-29.

Automatic conversion script
Id: cif_fix_enum 1527 2010-12-29 10:47:43Z saulius 
;
_cod_database_code 4308097

loop_
_symmetry_equiv_pos_as_xyz
'x, y, z'
'-x+1/2, -y, z+1/2'
'x+1/2, -y+1/2, -z+1/2'
'-x, y+1/2, -z'
'-x, -y, -z'
'x-1/2, y, -z-1/2'
'-x-1/2, y-1/2, z-1/2'
'x, -y-1/2, z'

loop_
_atom_site_label
_atom_site_type_symbol
_atom_site_fract_x
_atom_site_fract_y
_atom_site_fract_z
_atom_site_U_iso_or_equiv
_atom_site_adp_type
_atom_site_occupancy
_atom_site_symmetry_multiplicity
_atom_site_calc_flag
_atom_site_refinement_flags
_atom_site_disorder_assembly
_atom_site_disorder_group
Ba Ba 0.74779(12) 0.2500 0.67422(10) 0.0104(3) Uani 1 2 d S . .
Si1 Si 0.35462(15) 0.2500 0.54105(13) 0.0093(4) Uani 1 2 d S . .
Si2 Si 0.97645(16) 0.2500 0.34407(13) 0.0098(4) Uani 1 2 d S . .
Al1 Al 0.54168(18) 0.2500 0.38073(16) 0.0103(4) Uani 1 2 d S . .
Al2 Al 0.10168(18) 0.2500 0.54776(15) 0.0095(4) Uani 1 2 d S . .

loop_
_atom_site_aniso_label
_atom_site_aniso_U_11
_atom_site_aniso_U_22
_atom_site_aniso_U_33
_atom_site_aniso_U_23
_atom_site_aniso_U_13
_atom_site_aniso_U_12
Ba 0.0137(6) 0.0070(6) 0.0106(5) 0.000 0.0004(4) 0.000
Si1 0.0106(7) 0.0069(7) 0.0106(6) 0.000 0.0007(5) 0.000
Si2 0.0135(7) 0.0060(7) 0.0099(6) 0.000 0.0010(5) 0.000
Al1 0.0122(8) 0.0086(9) 0.0102(7) 0.000 -0.0007(6) 0.000
Al2 0.0103(8) 0.0083(9) 0.0099(7) 0.000 0.0007(6) 0.000

loop_
_geom_angle_atom_site_label_1
_geom_angle_atom_site_label_2
_geom_angle_atom_site_label_3
_geom_angle
_geom_angle_site_symmetry_1
_geom_angle_site_symmetry_3
_geom_angle_publ_flag
Al1 Si1 Al1 115.09(9) 5_666 5_656 ?
Al1 Si1 Al2 113.97(5) 5_666 . ?
Al1 Si1 Al2 113.97(5) 5_656 . ?
Al1 Si1 Al1 85.67(6) 5_666 . ?
Al1 Si1 Al1 85.67(6) 5_656 . ?
Al2 Si1 Al1 138.88(8) . . ?
Al1 Si2 Al2 121.74(4) 6_656 5_666 ?
Al1 Si2 Al2 121.74(4) 6_656 5_656 ?
Al2 Si2 Al2 112.50(8) 5_666 5_656 ?
Al1 Si2 Al2 135.27(9) 6_656 1_655 ?
Al2 Si2 Al2 75.63(6) 5_666 1_655 ?
Al2 Si2 Al2 75.63(6) 5_656 1_655 ?
Si1 Al1 Si1 115.09(9) 5_666 5_656 ?
Si1 Al1 Si2 115.80(5) 5_666 6_556 ?
Si1 Al1 Si2 115.80(5) 5_656 6_556 ?
Si1 Al1 Si1 94.34(6) 5_666 . ?
Si1 Al1 Si1 94.34(6) 5_656 . ?
Si2 Al1 Si1 117.71(9) 6_556 . ?
Si2 Al2 Si2 112.51(8) 5_666 5_656 ?
Si2 Al2 Si2 104.37(6) 5_666 1_455 ?
Si2 Al2 Si2 104.37(6) 5_656 1_455 ?
Si2 Al2 Si1 108.79(6) 5_666 . ?
Si2 Al2 Si1 108.79(6) 5_656 . ?
Si2 Al2 Si1 118.04(8) 1_455 . ?
Si2 Al2 Al2 120.96(10) 5_666 5_556 ?
Si2 Al2 Al2 52.20(4) 5_656 5_556 ?
Si2 Al2 Al2 52.16(5) 1_455 5_556 ?
Si1 Al2 Al2 130.24(6) . 5_556 ?
Si2 Al2 Al2 52.20(4) 5_666 5_566 ?
Si2 Al2 Al2 120.96(10) 5_656 5_566 ?
Si2 Al2 Al2 52.16(5) 1_455 5_566 ?
Si1 Al2 Al2 130.24(6) . 5_566 ?
Al2 Al2 Al2 85.36(9) 5_556 5_566 ?

loop_
_geom_bond_atom_site_label_1
_geom_bond_atom_site_label_2
_geom_bond_distance
_geom_bond_site_symmetry_2
_geom_bond_publ_flag
Si1 Al1 2.5088(13) 5_666 ?
Si1 Al1 2.5088(13) 5_656 ?
Si1 Al2 2.548(2) . ?
Si1 Al1 2.566(2) . ?
Si2 Al1 2.530(2) 6_656 ?
Si2 Al2 2.5460(13) 5_666 ?
Si2 Al2 2.5460(13) 5_656 ?
Si2 Al2 2.547(2) 1_655 ?
Al1 Si1 2.5088(13) 5_666 ?
Al1 Si1 2.5088(13) 5_656 ?
Al1 Si2 2.530(2) 6_556 ?
Al2 Si2 2.5460(13) 5_666 ?
Al2 Si2 2.5460(13) 5_656 ?
Al2 Si2 2.547(2) 1_455 ?
Al2 Al2 3.123(3) 5_556 ?
Al2 Al2 3.123(3) 5_566 ?
